data_7222804
loop_
_publ_author_name
'Rodewald, U.C.'
'Heying, B.'
'Poettgen, R.'
'Johrendt, D.'
'Hoffmann, R.D.'

_publ_section_title
;
 Ternary rare earth metal silicides RE2 RE'3 Si4 with orthorhombic Sm5 Ge4
 or tetragonal Zr5 Si4 type structure
;
_journal_name_full
;
Zeitschrift fuer Naturforschung, Teil B. Anorganische Chemie, Organische 
Chemie (42,1987-)
;
_journal_page_first 174
_journal_page_last 181
_journal_volume 59
_journal_year 2004
_chemical_formula_sum 'La1.72 Si4 Y3.28'
_chemical_name_systematic '(La1.72 Y2.28) Y Si4'
_space_group_IT_number 92
_symmetry_space_group_name_Hall 'P 4abw 2nw'
_symmetry_space_group_name_H-M 'P 41 21 2'
_cell_angle_alpha 90
_cell_angle_beta 90
_cell_angle_gamma 90
_cell_formula_units_Z 4
_cell_length_a 7.794
_cell_length_b 7.794
_cell_length_c 14.413
_cell_volume 875.538
_citation_journal_id_ASTM ZNBSEN
_cod_data_source_file Rodewald_ZNBSEN_2004_1309.cif
_cod_data_source_block La1.72Si4Y3.28
_cod_original_cell_volume 875.5385
_cod_database_code 7222804

loop_
_symmetry_equiv_pos_as_xyz
x,y,z
-y+1/2,x+1/2,z+1/4
-x,-y,z+1/2
y+1/2,-x+1/2,z+3/4
x+1/2,-y+1/2,-z+3/4
y,x,-z
-x+1/2,y+1/2,-z+1/4
-y,-x,-z+1/2

loop_
_atom_site_label
_atom_site_type_symbol
_atom_site_fract_x
_atom_site_fract_y
_atom_site_fract_z
_atom_site_occupancy
_atom_site_U_iso_or_equiv
La2 La 0.13931 0.01059 0.37575 0.032 0.0
Si1 Si 0.29 0.0636 0.18852 1 0.0
Y1 Y 0.99031 0.35826 0.20894 0.172 0.0
Si2 Si 0.3471 0.2958 0.30995 1 0.0
La1 La 0.99031 0.35826 0.20894 0.828 0.0
Y2 Y 0.13931 0.01059 0.37575 0.968 0.0
Y3 Y 0.18263 0.18263 0 1 0.0
